data_2104313
loop_
_publ_author_name
'Daszkiewicz, Marek'
'Gulay, Lubomir D.'
'Lychmanyuk, Olga S.'

_publ_section_title
;
 Ln~3~<i>M</i>~1{-~\d}<i>TX</i>~7~ -- quasi-isostructural compounds:
 stereochemistry and silver-ion motion in the Ln~3~Ag~1{-~\d}GeS~7~ (Ln
 = La--Nd, Sm, Gd--Er and Y; \d = 0.11--0.50) compounds
;
_journal_issue 2
_journal_name_full 'Acta Crystallographica Section B'
_journal_page_first 126
_journal_page_last 133
_journal_paper_doi 10.1107/S010876810900144X
_journal_volume 65
_journal_year 2009
_chemical_formula_moiety 'Ag0.50 Ge S7 Y3'
_chemical_formula_sum 'Ag0.5 Ge S7 Y3'
_chemical_formula_weight 617.67
_chemical_name_systematic
;
 ?
;
_space_group_IT_number 173
_symmetry_cell_setting hexagonal
_symmetry_space_group_name_Hall 'P 6c'
_symmetry_space_group_name_H-M 'P 63'
_atom_sites_solution_primary direct
_atom_sites_solution_secondary difmap
_audit_creation_method SHELXL-97
_cell_angle_alpha 90.00
_cell_angle_beta 90.00
_cell_angle_gamma 120.00
_cell_formula_units_Z 2
_cell_length_a 9.8090(14)
_cell_length_b 9.8090(14)
_cell_length_c 5.8059(12)
_cell_measurement_reflns_used 641
_cell_measurement_temperature 295(2)
_cell_measurement_theta_max 26.31
_cell_measurement_theta_min 4.16
_cell_volume 483.78(14)
_computing_cell_refinement 'CrysAlis RED'
_computing_data_collection 'CrysAlis CCD (Oxford Diffraction, 2007)'
_computing_data_reduction 'CrysAlis RED'
_computing_structure_refinement 'SHELXL-97 (Sheldrick, 1997)'
_computing_structure_solution 'SHELXS-97 (Sheldrick, 1997)'
_diffrn_ambient_temperature 295(2)
_diffrn_detector_area_resol_mean '1024x1024 with blocks 2x2, 33.133pixel/mm'
_diffrn_measured_fraction_theta_full 0.992
_diffrn_measured_fraction_theta_max 0.992
_diffrn_measurement_device_type 'KUMA KM-4 with area CCD detector'
_diffrn_measurement_method \w-scan
_diffrn_radiation_monochromator graphite
_diffrn_radiation_source 'fine-focus sealed tube'
_diffrn_radiation_type MoK\a
_diffrn_radiation_wavelength 0.71073
_diffrn_reflns_av_R_equivalents 0.0495
_diffrn_reflns_av_sigmaI/netI 0.0268
_diffrn_reflns_limit_h_max 11
_diffrn_reflns_limit_h_min -12
_diffrn_reflns_limit_k_max 12
_diffrn_reflns_limit_k_min -12
_diffrn_reflns_limit_l_max 7
_diffrn_reflns_limit_l_min -7
_diffrn_reflns_number 5168
_diffrn_reflns_theta_full 26.31
_diffrn_reflns_theta_max 26.31
_diffrn_reflns_theta_min 4.16
_diffrn_standards_number 0
_exptl_absorpt_coefficient_mu 23.310
_exptl_absorpt_correction_T_max 0.210
_exptl_absorpt_correction_T_min 0.107
_exptl_absorpt_correction_type numerical
_exptl_absorpt_process_details 'CrysAlis (Oxford Diffraction, 2007)'
_exptl_crystal_colour 'dark red'
_exptl_crystal_density_diffrn 4.240
_exptl_crystal_density_method 'not measured'
_exptl_crystal_description prism
_exptl_crystal_F_000 569
_exptl_crystal_size_max 0.09
_exptl_crystal_size_mid 0.06
_exptl_crystal_size_min 0.05
_refine_diff_density_max 0.595
_refine_diff_density_min -1.379
_refine_ls_abs_structure_details 'Flack H D (1983), Acta Cryst. A39, 876-881, 294 Friedel pairs'
_refine_ls_abs_structure_Flack -0.036(11)
_refine_ls_extinction_coef 0.0058(9)
_refine_ls_extinction_expression Fc^*^=kFc[1+0.001xFc^2^\l^3^/sin(2\q)]^-1/4^
_refine_ls_extinction_method SHELXL
_refine_ls_goodness_of_fit_ref 1.123
_refine_ls_hydrogen_treatment none
_refine_ls_matrix_type full
_refine_ls_number_parameters 38
_refine_ls_number_reflns 657
_refine_ls_number_restraints 1
_refine_ls_restrained_S_all 1.122
_refine_ls_R_factor_all 0.0221
_refine_ls_R_factor_gt 0.0210
_refine_ls_shift/su_max <0.001
_refine_ls_shift/su_mean <0.001
_refine_ls_structure_factor_coef Fsqd
_refine_ls_weighting_details 'calc w=1/[\s^2^(Fo^2^)+(0.0228P)^2^] where P=(Fo^2^+2Fc^2^)/3'
_refine_ls_weighting_scheme calc
_refine_ls_wR_factor_gt 0.0438
_refine_ls_wR_factor_ref 0.0441
_reflns_number_gt 641
_reflns_number_total 657
_reflns_threshold_expression >2sigma(I)
_cod_data_source_file bp5017.cif
_cod_data_source_block y
_cod_depositor_comments
;
The following automatic conversions were performed:
'_symmetry_cell_setting' value 'Hexagonal' changed to 'hexagonal'
according to '/home/saulius/struct/CIF-dictionaries/cif_core.dic'
dictionary named 'cif_core.dic' version 2.4.1 from 2010-06-29.

Automatic conversion script
Id: cif_fix_enum 1527 2010-12-29 10:47:43Z saulius 

The following automatic conversions were performed:

'_symmetry_cell_setting' value 'Hexagonal' changed to 'hexagonal'
according to /home/saulius/struct/CIF-dictionaries/cif_core.dic
dictionary named 'cif_core.dic' version 2.4.1 from 2010-06-29.

Automatic conversion script
Id: cif_fix_values 1715 2011-07-08 13:25:40Z adriana 
;
_cod_original_formula_sum 'Ag0.50 Ge S7 Y3'
_cod_database_code 2104313
_cod_database_fobs_code 2104313

loop_
_symmetry_equiv_pos_as_xyz
'x, y, z'
'-y, x-y, z'
'-x+y, -x, z'
'-x, -y, z+1/2'
'y, -x+y, z+1/2'
'x-y, x, z+1/2'

loop_
_atom_site_type_symbol
_atom_site_label
_atom_site_fract_x
_atom_site_fract_y
_atom_site_fract_z
_atom_site_U_iso_or_equiv
_atom_site_adp_type
_atom_site_calc_flag
_atom_site_refinement_flags
_atom_site_occupancy
_atom_site_disorder_assembly
_atom_site_disorder_group
Y Y 0.86329(5) 0.64088(5) 0.24445(13) 0.01737(15) Uani d . 1 . .
Ag Ag2 0.0000 0.0000 0.0009(7) 0.0814(10) Uani d SP 0.50 . .
Ge Ge1 0.3333 0.6667 0.32329(13) 0.0112(2) Uani d S 1 . .
S S1 0.3333 0.6667 0.9465(4) 0.0115(5) Uani d S 1 . .
S S2 0.89780(14) 0.73969(16) 0.7021(2) 0.0207(3) Uani d . 1 . .
S S3 0.57643(15) 0.47892(15) 0.9833(2) 0.0136(3) Uani d . 1 . .

loop_
_atom_site_aniso_label
_atom_site_aniso_U_11
_atom_site_aniso_U_22
_atom_site_aniso_U_33
_atom_site_aniso_U_12
_atom_site_aniso_U_13
_atom_site_aniso_U_23
Y 0.0132(2) 0.0128(2) 0.0263(3) 0.00662(18) -0.0023(2) -0.0006(2)
Ag2 0.0172(5) 0.0172(5) 0.210(3) 0.0086(2) 0.000 0.000
Ge1 0.0124(3) 0.0124(3) 0.0088(4) 0.00618(15) 0.000 0.000
S1 0.0139(7) 0.0139(7) 0.0065(11) 0.0070(3) 0.000 0.000
S2 0.0126(6) 0.0267(7) 0.0243(8) 0.0108(5) -0.0017(5) -0.0117(6)
S3 0.0174(6) 0.0137(6) 0.0123(6) 0.0097(5) -0.0010(6) -0.0003(5)

loop_
_atom_type_symbol
_atom_type_description
_atom_type_scat_dispersion_real
_atom_type_scat_dispersion_imag
_atom_type_scat_source
S S 0.1246 0.1234 'International Tables Vol C Tables 4.2.6.8 and 6.1.1.4'
Ge Ge 0.1547 1.8001 'International Tables Vol C Tables 4.2.6.8 and 6.1.1.4'
Y Y -2.7962 3.5667 'International Tables Vol C Tables 4.2.6.8 and 6.1.1.4'
Ag Ag -0.8971 1.1015 'International Tables Vol C Tables 4.2.6.8 and 6.1.1.4'

loop_
_geom_angle_atom_site_label_1
_geom_angle_atom_site_label_2
_geom_angle_atom_site_label_3
_geom_angle_site_symmetry_1
_geom_angle_site_symmetry_3
_geom_angle
_geom_angle_publ_flag
S2 Y S2 6_654 . 82.92(4) ?
S2 Y S2 6_654 5_564 88.50(6) ?
S2 Y S2 . 5_564 81.88(4) ?
S2 Y S3 6_654 3_664 99.71(4) ?
S2 Y S3 . 3_664 137.94(4) ?
S2 Y S3 5_564 3_664 139.84(5) ?
S2 Y S3 6_654 1_554 138.86(5) ?
S2 Y S3 . 1_554 127.53(4) ?
S2 Y S3 5_564 1_554 72.15(4) ?
S3 Y S3 3_664 1_554 76.26(5) ?
S2 Y S1 6_654 4_664 147.46(4) ?
S2 Y S1 . 4_664 83.00(5) ?
S2 Y S1 5_564 4_664 118.23(3) ?
S3 Y S1 3_664 4_664 72.48(4) ?
S3 Y S1 1_554 4_664 71.33(4) ?
S2 Y S3 6_654 6_654 70.64(4) ?
S2 Y S3 . 6_654 70.20(4) ?
S2 Y S3 5_564 6_654 146.62(4) ?
S3 Y S3 3_664 6_654 71.28(3) ?
S3 Y S3 1_554 6_654 139.99(4) ?
S1 Y S3 4_664 6_654 77.00(3) ?
S2 Y S2 6_654 1_554 74.62(4) ?
S2 Y S2 . 1_554 147.08(5) ?
S2 Y S2 5_564 1_554 73.90(4) ?
S3 Y S2 3_664 1_554 70.70(4) ?
S3 Y S2 1_554 1_554 65.34(4) ?
S1 Y S2 4_664 1_554 128.09(5) ?
S3 Y S2 6_654 1_554 122.05(4) ?
S2 Y Ag2 6_654 1_665 47.03(4) ?
S2 Y Ag2 . 1_665 96.89(7) ?
S2 Y Ag2 5_564 1_665 46.81(4) ?
S3 Y Ag2 3_664 1_665 115.64(7) ?
S3 Y Ag2 1_554 1_665 97.10(6) ?
S1 Y Ag2 4_664 1_665 164.509(17) ?
S3 Y Ag2 6_654 1_665 117.64(4) ?
S2 Y Ag2 1_554 1_665 50.21(7) ?
S2 Y Ag2 6_654 4_665 53.20(4) ?
S2 Y Ag2 . 4_665 46.43(7) ?
S2 Y Ag2 5_564 4_665 52.89(4) ?
S3 Y Ag2 3_664 4_665 152.76(4) ?
S3 Y Ag2 1_554 4_665 124.74(4) ?
S1 Y Ag2 4_664 4_665 127.64(8) ?
S3 Y Ag2 6_654 4_665 93.92(5) ?
S2 Y Ag2 1_554 4_665 100.67(7) ?
Ag2 Y Ag2 1_665 4_665 50.467(13) ?
S2 Ag2 S2 4_664 6_544 100.17(11) ?
S2 Ag2 S2 4_664 5_454 100.17(11) ?
S2 Ag2 S2 6_544 5_454 100.17(11) ?
S2 Ag2 S2 4_664 1_444 169.76(16) ?
S2 Ag2 S2 6_544 1_444 86.32(3) ?
S2 Ag2 S2 5_454 1_444 86.32(3) ?
S2 Ag2 S2 4_664 3_564 86.32(3) ?
S2 Ag2 S2 6_544 3_564 169.76(16) ?
S2 Ag2 S2 5_454 3_564 86.32(3) ?
S2 Ag2 S2 1_444 3_564 86.21(11) ?
S2 Ag2 S2 4_664 2_654 86.32(3) ?
S2 Ag2 S2 6_544 2_654 86.32(3) ?
S2 Ag2 S2 5_454 2_654 169.76(16) ?
S2 Ag2 S2 1_444 2_654 86.21(11) ?
S2 Ag2 S2 3_564 2_654 86.21(11) ?
S2 Ag2 Ag2 4_664 4 62.33(9) ?
S2 Ag2 Ag2 6_544 4 62.33(9) ?
S2 Ag2 Ag2 5_454 4 62.33(9) ?
S2 Ag2 Ag2 1_444 4 127.90(7) ?
S2 Ag2 Ag2 3_564 4 127.90(7) ?
S2 Ag2 Ag2 2_654 4 127.90(7) ?
S2 Ag2 Ag2 4_664 4_554 117.67(9) ?
S2 Ag2 Ag2 6_544 4_554 117.67(9) ?
S2 Ag2 Ag2 5_454 4_554 117.67(9) ?
S2 Ag2 Ag2 1_444 4_554 52.10(7) ?
S2 Ag2 Ag2 3_564 4_554 52.10(7) ?
S2 Ag2 Ag2 2_654 4_554 52.10(7) ?
Ag2 Ag2 Ag2 4 4_554 180.0 ?
S2 Ag2 Y 4_664 2_655 52.73(4) ?
S2 Ag2 Y 6_544 2_655 54.08(5) ?
S2 Ag2 Y 5_454 2_655 127.67(15) ?
S2 Ag2 Y 1_444 2_655 128.55(4) ?
S2 Ag2 Y 3_564 2_655 127.33(4) ?
S2 Ag2 Y 2_654 2_655 62.57(3) ?
Ag2 Ag2 Y 4 2_655 65.34(7) ?
Ag2 Ag2 Y 4_554 2_655 114.66(7) ?
S2 Ag2 Y 4_664 1_445 127.67(15) ?
S2 Ag2 Y 6_544 1_445 52.73(4) ?
S2 Ag2 Y 5_454 1_445 54.08(5) ?
S2 Ag2 Y 1_444 1_445 62.57(3) ?
S2 Ag2 Y 3_564 1_445 128.55(4) ?
S2 Ag2 Y 2_654 1_445 127.33(4) ?
Ag2 Ag2 Y 4 1_445 65.34(7) ?
Ag2 Ag2 Y 4_554 1_445 114.66(7) ?
Y Ag2 Y 2_655 1_445 103.82(8) ?
S2 Ag2 Y 4_664 3_565 54.08(5) ?
S2 Ag2 Y 6_544 3_565 127.67(15) ?
S2 Ag2 Y 5_454 3_565 52.73(4) ?
S2 Ag2 Y 1_444 3_565 127.33(4) ?
S2 Ag2 Y 3_564 3_565 62.57(3) ?
S2 Ag2 Y 2_654 3_565 128.55(4) ?
Ag2 Ag2 Y 4 3_565 65.34(7) ?
Ag2 Ag2 Y 4_554 3_565 114.66(7) ?
Y Ag2 Y 2_655 3_565 103.82(8) ?
Y Ag2 Y 1_445 3_565 103.82(8) ?
S2 Ag2 Y 4_664 5_454 127.60(3) ?
S2 Ag2 Y 6_544 5_454 126.26(3) ?
S2 Ag2 Y 5_454 5_454 53.48(4) ?
S2 Ag2 Y 1_444 5_454 50.88(5) ?
S2 Ag2 Y 3_564 5_454 52.10(4) ?
S2 Ag2 Y 2_654 5_454 116.28(13) ?
Ag2 Ag2 Y 4 5_454 115.81(7) ?
Ag2 Ag2 Y 4_554 5_454 64.19(7) ?
Y Ag2 Y 2_655 5_454 178.85(13) ?
Y Ag2 Y 1_445 5_454 76.853(8) ?
Y Ag2 Y 3_565 5_454 76.853(8) ?
S1 Ge1 S3 1_554 5_564 114.68(4) ?
S1 Ge1 S3 1_554 6_554 114.68(4) ?
S3 Ge1 S3 5_564 6_554 103.79(4) ?
S1 Ge1 S3 1_554 4_664 114.68(4) ?
S3 Ge1 S3 5_564 4_664 103.79(4) ?
S3 Ge1 S3 6_554 4_664 103.79(4) ?
Ge1 S1 Y 1_556 6 113.90(4) ?
Ge1 S1 Y 1_556 4_665 113.90(4) ?
Y S1 Y 6 4_665 104.70(5) ?
Ge1 S1 Y 1_556 5_565 113.90(4) ?
Y S1 Y 6 5_565 104.70(5) ?
Y S1 Y 4_665 5_565 104.70(5) ?
Ag2 S2 Y 4_665 5_565 80.24(4) ?
Ag2 S2 Y 4_665 . 80.09(9) ?
Y S2 Y 5_565 . 99.94(4) ?
Ag2 S2 Y 4_665 6_655 79.11(4) ?
Y S2 Y 5_565 6_655 149.35(6) ?
Y S2 Y . 6_655 98.53(4) ?
Ag2 S2 Ag2 4_665 1_666 65.57(4) ?
Y S2 Ag2 5_565 1_666 75.92(3) ?
Y S2 Ag2 . 1_666 145.65(9) ?
Y S2 Ag2 6_655 1_666 75.01(3) ?
Ag2 S2 Y 4_665 1_556 132.79(10) ?
Y S2 Y 5_565 1_556 89.31(4) ?
Y S2 Y . 1_556 147.08(5) ?
Y S2 Y 6_655 1_556 88.31(4) ?
Ag2 S2 Y 1_666 1_556 67.22(7) ?
Ge1 S3 Y 4_665 2_656 91.02(5) ?
Ge1 S3 Y 4_665 1_556 88.93(4) ?
Y S3 Y 2_656 1_556 107.85(5) ?
Ge1 S3 Y 4_665 5_565 118.37(5) ?
Y S3 Y 2_656 5_565 145.19(5) ?
Y S3 Y 1_556 5_565 91.94(4) ?

loop_
_geom_bond_atom_site_label_1
_geom_bond_atom_site_label_2
_geom_bond_site_symmetry_2
_geom_bond_distance
_geom_bond_publ_flag
Y S2 6_654 2.7361(14) ?
Y S2 . 2.7906(16) ?
Y S2 5_564 2.7944(13) ?
Y S3 3_664 2.7946(14) ?
Y S3 1_554 2.8758(14) ?
Y S1 4_664 2.8944(11) ?
Y S3 6_654 3.0089(14) ?
Y S2 1_554 3.2618(17) ?
Y Ag2 1_665 3.3885(19) ?
Y Ag2 4_665 3.421(2) ?
Ag2 S2 4_664 2.516(2) ?
Ag2 S2 6_544 2.516(2) ?
Ag2 S2 5_454 2.516(2) ?
Ag2 S2 1_444 2.824(3) ?
Ag2 S2 3_564 2.824(3) ?
Ag2 S2 2_654 2.824(3) ?
Ag2 Ag2 4 2.9029(6) ?
Ag2 Ag2 4_554 2.9029(6) ?
Ag2 Y 2_655 3.3885(19) ?
Ag2 Y 1_445 3.3885(19) ?
Ag2 Y 3_565 3.3885(19) ?
Ag2 Y 5_454 3.4207(19) ?
Ge1 S1 1_554 2.188(2) ?
Ge1 S3 5_564 2.2249(14) ?
Ge1 S3 6_554 2.2249(14) ?
Ge1 S3 4_664 2.2249(13) ?
S1 Ge1 1_556 2.188(2) ?
S1 Y 6 2.8944(11) ?
S1 Y 4_665 2.8944(11) ?
S1 Y 5_565 2.8944(11) ?
S2 Ag2 4_665 2.516(2) ?
S2 Y 5_565 2.7361(13) ?
S2 Y 6_655 2.7944(13) ?
S2 Ag2 1_666 2.824(3) ?
S2 Y 1_556 3.2618(17) ?
S3 Ge1 4_665 2.2249(13) ?
S3 Y 2_656 2.7946(14) ?
S3 Y 1_556 2.8758(14) ?
S3 Y 5_565 3.0089(14) ?
